data_9011210
loop_
_publ_author_name
'Piret, P.'
'Piret-Meunier J'
'Declercq, J. P.'

_publ_section_title
;
 Structure of phuralumite
;
_journal_name_full 'Acta Crystallographica, Section B'
_journal_page_first 1880
_journal_page_last 1882
_journal_paper_doi 10.1107/S0567740879007950
_journal_volume 35
_journal_year 1979
_chemical_compound_source 'Kobokobo, Kivu, Zaire'
_chemical_formula_sum 'Al2 O30 P2 U3'
_chemical_name_mineral Phuralumite
_space_group_IT_number 14
_symmetry_space_group_name_Hall '-P 2yab'
_symmetry_space_group_name_H-M 'P 1 21/a 1'
_cell_angle_alpha 90
_cell_angle_beta 112.44
_cell_angle_gamma 90
_cell_length_a 13.836
_cell_length_b 20.918
_cell_length_c 9.428
_cell_formula_units_Z 4
_cell_volume 2522.050
_database_code_amcsd 0009687
_exptl_crystal_density_diffrn 3.450
_cod_original_formula_sum 'Al2 U3 P2 O30'
_cod_database_code 9011210

loop_
_space_group_symop_operation_xyz
x,y,z
1/2+x,1/2-y,z
1/2-x,1/2+y,-z
-x,-y,-z

loop_
_atom_site_label
_atom_site_fract_x
_atom_site_fract_y
_atom_site_fract_z
_atom_site_U_iso_or_equiv
Al4 0.56480 0.61110 0.61680 0.01550
Al5 0.55000 0.50880 0.38690 0.01680
U1 0.17551 0.26027 0.84829 0.01070
U2 0.47012 0.21879 0.06292 0.01010
U3 0.35728 0.22782 0.62771 0.01010
P6 0.72720 0.71890 0.78560 0.00870
P7 0.43660 0.74160 0.52160 0.01010
O8 0.87690 0.81640 0.15440 0.01400
O9 0.78150 0.65970 0.15390 0.01300
O10 0.01100 0.80300 0.95000 0.02000
O11 0.04370 0.63520 0.91240 0.01800
O12 0.16800 0.64440 0.41810 0.01300
O13 0.11500 0.81210 0.33430 0.01800
O14 0.17590 0.71990 0.15320 0.02100
O15 0.68450 0.75520 0.89460 0.02100
O16 0.84310 0.71240 0.88860 0.01600
O17 0.48890 0.80380 0.15750 0.01200
O18 0.48690 0.77530 0.42200 0.01000
O19 0.32070 0.74470 0.41790 0.01900
O20 0.95810 0.72300 0.66750 0.02400
O21 0.47190 0.67250 0.54790 0.02600
O22 0.67560 0.65120 0.74510 0.02600
O23 0.70680 0.75640 0.63490 0.01400
O24 0.66660 0.47450 0.36320 0.03000
O25 0.63270 0.57180 0.51390 0.01900
O26 0.53500 0.55440 0.73200 0.02400
O27 0.51340 0.56470 0.20830 0.02600
O28 0.55130 0.45230 0.54480 0.02100
O29 0.36320 0.44270 0.95450 0.04200
O30 0.67230 0.36800 0.22430 0.04500
O31 0.25810 0.57400 0.23200 0.04600
O32 0.04370 0.43560 0.83930 0.07200
O33 0.83540 0.60590 0.58950 0.09400
O34 0.75580 0.44330 0.06320 0.08200
O35 0.11040 0.47680 0.17690 0.12600
O36 0.84340 0.52750 0.36210 0.10300
O37 0.06210 0.58890 0.60730 0.14500

loop_
_cod_related_entry_id
_cod_related_entry_database
_cod_related_entry_code
1 AMCSD 0009687
